data_4328736
loop_
_publ_author_name
'Jia-Yi Guo'
'Hong-Wei Xi'
'Israel Nowik'
'Rolfe H. Herber'
'Yongxin Li'
'Kok Hwa Lim'
'Cheuk-Wai So'

_publ_section_title
;
 Reactivity of a Tin(II) (Iminophosphinoyl)(thiophosphinoyl)methanediide
 Complex Toward Sulfur: Synthesis and 119Sn M\"ossbauer Spectroscopic
 Studies of [{(\m-S)SnC(PPh2=NSiMe3)(PPh2=S)}3Sn(\m3-S)]
;
_journal_name_full 'Inorganic Chemistry'
_journal_page_first 3996
_journal_page_last 4001
_journal_paper_doi 10.1021/ic2019633
_journal_volume 51
_journal_year 2012
_chemical_formula_sum 'C108 H87 D24 N3 P6 S7 Si3 Sn4'
_chemical_formula_weight 2444.41
_chemical_name_systematic
; 
 ? 
;
_space_group_IT_number 14
_symmetry_cell_setting monoclinic
_symmetry_space_group_name_Hall '-P 2ybc'
_symmetry_space_group_name_H-M 'P 1 21/c 1'
_atom_sites_solution_hydrogens geom
_atom_sites_solution_primary direct
_atom_sites_solution_secondary difmap
_audit_creation_method SHELXL-97
_cell_angle_alpha 90.00
_cell_angle_beta 92.672(4)
_cell_angle_gamma 90.00
_cell_formula_units_Z 4
_cell_length_a 16.4619(10)
_cell_length_b 33.693(2)
_cell_length_c 19.8683(12)
_cell_measurement_reflns_used 9970
_cell_measurement_temperature 103(2)
_cell_measurement_theta_max 26.42
_cell_measurement_theta_min 2.42
_cell_volume 11008.0(11)
_computing_cell_refinement 'Bruker SAINT'
_computing_data_collection 'Bruker APEX2'
_computing_data_reduction 'Bruker SAINT'
_computing_molecular_graphics 'Bruker SHELXTL'
_computing_publication_material 'Bruker SHELXTL'
_computing_structure_refinement 'SHELXL-97 (Sheldrick, 2008)'
_computing_structure_solution 'SHELXS-97 (Sheldrick, 2008)'
_diffrn_ambient_temperature 103(2)
_diffrn_measured_fraction_theta_full 0.986
_diffrn_measured_fraction_theta_max 0.986
_diffrn_measurement_device_type 'Bruker APEX-II CCD'
_diffrn_measurement_method '\f and \w scans'
_diffrn_radiation_monochromator graphite
_diffrn_radiation_source 'fine-focus sealed tube'
_diffrn_radiation_type MoK\a
_diffrn_radiation_wavelength 0.71073
_diffrn_reflns_av_R_equivalents 0.1185
_diffrn_reflns_av_sigmaI/netI 0.1024
_diffrn_reflns_limit_h_max 21
_diffrn_reflns_limit_h_min -21
_diffrn_reflns_limit_k_max 45
_diffrn_reflns_limit_k_min -44
_diffrn_reflns_limit_l_max 26
_diffrn_reflns_limit_l_min -25
_diffrn_reflns_number 147130
_diffrn_reflns_theta_full 28.42
_diffrn_reflns_theta_max 28.42
_diffrn_reflns_theta_min 1.98
_exptl_absorpt_coefficient_mu 1.196
_exptl_absorpt_correction_T_max 0.8897
_exptl_absorpt_correction_T_min 0.7959
_exptl_absorpt_correction_type multi-scan
_exptl_absorpt_process_details sadabs
_exptl_crystal_colour yellow
_exptl_crystal_density_diffrn 1.475
_exptl_crystal_description block
_exptl_crystal_F_000 4896
_exptl_crystal_size_max 0.20
_exptl_crystal_size_mid 0.10
_exptl_crystal_size_min 0.10
_refine_diff_density_max 1.860
_refine_diff_density_min -1.998
_refine_diff_density_rms 0.251
_refine_ls_extinction_method none
_refine_ls_goodness_of_fit_ref 1.176
_refine_ls_hydrogen_treatment mixed
_refine_ls_matrix_type full
_refine_ls_number_parameters 1235
_refine_ls_number_reflns 27312
_refine_ls_number_restraints 404
_refine_ls_restrained_S_all 1.172
_refine_ls_R_factor_all 0.1327
_refine_ls_R_factor_gt 0.0770
_refine_ls_shift/su_max 0.001
_refine_ls_shift/su_mean 0.000
_refine_ls_structure_factor_coef Fsqd
_refine_ls_weighting_details 'calc w=1/[\s^2^(Fo^2^)+(0.0698P)^2^+103.8710P] where P=(Fo^2^+2Fc^2^)/3'
_refine_ls_weighting_scheme calc
_refine_ls_wR_factor_gt 0.1862
_refine_ls_wR_factor_ref 0.2238
_reflns_number_gt 17689
_reflns_number_total 27312
_reflns_threshold_expression >2sigma(I)
_cod_data_source_file ic2019633_si_002.cif
_cod_data_source_block scw542
_cod_original_cell_volume 11008.1(12)
_cod_database_code 4328736

loop_
_symmetry_equiv_pos_as_xyz
'x, y, z'
'-x, y+1/2, -z+1/2'
'-x, -y, -z'
'x, -y-1/2, z-1/2'

loop_
_atom_site_label
_atom_site_type_symbol
_atom_site_fract_x
_atom_site_fract_y
_atom_site_fract_z
_atom_site_U_iso_or_equiv
_atom_site_adp_type
_atom_site_occupancy
_atom_site_symmetry_multiplicity
_atom_site_calc_flag
_atom_site_refinement_flags
_atom_site_disorder_assembly
_atom_site_disorder_group
Sn1 Sn 0.48657(3) 0.311423(15) 0.09422(3) 0.01795(12) Uani 1 1 d . . .
Sn2 Sn 0.39695(3) 0.373970(15) 0.21721(3) 0.01960(13) Uani 1 1 d . . .
Sn3 Sn 0.28428(3) 0.349830(15) 0.06486(3) 0.01920(13) Uani 1 1 d . . .
Sn4 Sn 0.48875(4) 0.447070(16) 0.02860(3) 0.02493(14) Uani 1 1 d . . .
C1 C 0.5904(5) 0.3167(2) 0.0370(4) 0.0213(17) Uani 1 1 d . . .
C2 C 0.7192(5) 0.2668(2) 0.1062(4) 0.0240(17) Uani 1 1 d . . .
C3 C 0.7612(6) 0.2310(3) 0.1150(5) 0.030(2) Uani 1 1 d . . .
H3 H 0.7430 0.2079 0.0912 0.037 Uiso 1 1 calc R . .
C4 C 0.8297(6) 0.2291(3) 0.1589(5) 0.038(2) Uani 1 1 d . . .
H4 H 0.8595 0.2051 0.1646 0.046 Uiso 1 1 calc R . .
C5 C 0.8531(7) 0.2627(3) 0.1934(6) 0.044(3) Uani 1 1 d . . .
H5 H 0.8992 0.2614 0.2239 0.052 Uiso 1 1 calc R . .
C6 C 0.8124(6) 0.2980(3) 0.1855(6) 0.039(2) Uani 1 1 d . . .
H6 H 0.8303 0.3208 0.2100 0.047 Uiso 1 1 calc R . .
C7 C 0.7442(5) 0.2999(3) 0.1411(5) 0.030(2) Uani 1 1 d . . .
H7 H 0.7153 0.3241 0.1352 0.036 Uiso 1 1 calc R . .
C8 C 0.6397(5) 0.2409(2) -0.0214(4) 0.0248(18) Uani 1 1 d . . .
C9 C 0.5688(6) 0.2312(2) -0.0604(5) 0.0265(19) Uani 1 1 d . . .
H9 H 0.5169 0.2366 -0.0434 0.032 Uiso 1 1 calc R . .
C10 C 0.5741(6) 0.2142(2) -0.1223(5) 0.0275(19) Uani 1 1 d . . .
H10 H 0.5259 0.2079 -0.1482 0.033 Uiso 1 1 calc R . .
C11 C 0.6505(6) 0.2059(3) -0.1482(5) 0.034(2) Uani 1 1 d . . .
H11 H 0.6541 0.1941 -0.1914 0.041 Uiso 1 1 calc R . .
C12 C 0.7191(6) 0.2150(3) -0.1105(5) 0.038(2) Uani 1 1 d . . .
H12 H 0.7707 0.2093 -0.1278 0.046 Uiso 1 1 calc R . .
C13 C 0.7152(6) 0.2325(3) -0.0465(5) 0.032(2) Uani 1 1 d . . .
H13 H 0.7637 0.2386 -0.0207 0.039 Uiso 1 1 calc R . .
C14 C 0.7053(5) 0.3377(2) -0.0582(4) 0.0227(17) Uani 1 1 d . . .
C15 C 0.6980(6) 0.3234(3) -0.1237(5) 0.036(2) Uani 1 1 d . . .
H15 H 0.6468 0.3241 -0.1478 0.043 Uiso 1 1 calc R . .
C16 C 0.7652(6) 0.3082(4) -0.1537(6) 0.045(3) Uani 1 1 d . . .
H16 H 0.7596 0.2980 -0.1982 0.054 Uiso 1 1 calc R . .
C17 C 0.8414(6) 0.3075(3) -0.1196(5) 0.039(2) Uani 1 1 d . . .
H17 H 0.8877 0.2972 -0.1406 0.046 Uiso 1 1 calc R . .
C18 C 0.8477(6) 0.3219(3) -0.0549(5) 0.037(2) Uani 1 1 d . . .
H18 H 0.8991 0.3215 -0.0312 0.045 Uiso 1 1 calc R . .
C19 C 0.7816(6) 0.3369(3) -0.0237(5) 0.031(2) Uani 1 1 d . . .
H19 H 0.7876 0.3468 0.0211 0.037 Uiso 1 1 calc R . .
C20 C 0.5411(5) 0.3628(2) -0.0801(4) 0.0194(16) Uani 1 1 d . . .
C21 C 0.5395(6) 0.3979(2) -0.1182(4) 0.0257(19) Uani 1 1 d . . .
H21 H 0.5769 0.4186 -0.1068 0.031 Uiso 1 1 calc R . .
C22 C 0.4842(6) 0.4027(3) -0.1716(5) 0.033(2) Uani 1 1 d . . .
H22 H 0.4835 0.4267 -0.1967 0.040 Uiso 1 1 calc R . .
C23 C 0.4295(6) 0.3727(3) -0.1891(5) 0.031(2) Uani 1 1 d . . .
H23 H 0.3921 0.3762 -0.2265 0.037 Uiso 1 1 calc R . .
C24 C 0.4291(5) 0.3378(3) -0.1524(5) 0.030(2) Uani 1 1 d . . .
H24 H 0.3917 0.3172 -0.1643 0.036 Uiso 1 1 calc R . .
C25 C 0.4838(5) 0.3334(2) -0.0982(4) 0.0241(18) Uani 1 1 d . . .
H25 H 0.4827 0.3097 -0.0723 0.029 Uiso 1 1 calc R . .
C26 C 0.4201(6) 0.2066(3) 0.1556(5) 0.035(2) Uani 1 1 d . . .
H26A H 0.4050 0.2276 0.1868 0.053 Uiso 1 1 calc R . .
H26B H 0.4081 0.1806 0.1751 0.053 Uiso 1 1 calc R . .
H26C H 0.3888 0.2097 0.1127 0.053 Uiso 1 1 calc R . .
C27 C 0.5650(7) 0.1655(3) 0.0928(5) 0.036(2) Uani 1 1 d . . .
H27A H 0.5284 0.1615 0.0531 0.053 Uiso 1 1 calc R . .
H27B H 0.5639 0.1420 0.1218 0.053 Uiso 1 1 calc R . .
H27C H 0.6205 0.1698 0.0785 0.053 Uiso 1 1 calc R . .
C28 C 0.5869(6) 0.2095(3) 0.2239(5) 0.036(2) Uani 1 1 d . . .
H28A H 0.6435 0.2174 0.2183 0.054 Uiso 1 1 calc R . .
H28B H 0.5853 0.1828 0.2431 0.054 Uiso 1 1 calc R . .
H28C H 0.5614 0.2283 0.2542 0.054 Uiso 1 1 calc R . .
C29 C 0.4374(5) 0.4293(2) 0.2568(4) 0.0192(16) Uani 1 1 d . . .
C30 C 0.4970(5) 0.4201(2) 0.3991(4) 0.0222(17) Uani 1 1 d . . .
C31 C 0.5477(6) 0.3872(3) 0.4057(5) 0.032(2) Uani 1 1 d . . .
H31 H 0.5339 0.3637 0.3814 0.038 Uiso 1 1 calc R . .
C32 C 0.6168(6) 0.3879(3) 0.4465(5) 0.033(2) Uani 1 1 d . . .
H32 H 0.6505 0.3651 0.4499 0.039 Uiso 1 1 calc R . .
C33 C 0.6386(6) 0.4224(3) 0.4836(5) 0.032(2) Uani 1 1 d . . .
H33 H 0.6857 0.4229 0.5130 0.038 Uiso 1 1 calc R . .
C34 C 0.5886(6) 0.4556(3) 0.4757(5) 0.032(2) Uani 1 1 d . . .
H34 H 0.6032 0.4794 0.4990 0.038 Uiso 1 1 calc R . .
C35 C 0.5177(5) 0.4550(3) 0.4344(4) 0.0254(18) Uani 1 1 d . . .
H35 H 0.4840 0.4778 0.4303 0.030 Uiso 1 1 calc R . .
C36 C 0.3341(5) 0.4503(2) 0.3710(4) 0.0251(18) Uani 1 1 d . . .
C37 C 0.3206(6) 0.4532(3) 0.4392(5) 0.031(2) Uani 1 1 d . . .
H37 H 0.3537 0.4388 0.4711 0.038 Uiso 1 1 calc R . .
C38 C 0.2590(6) 0.4771(3) 0.4607(5) 0.037(2) Uani 1 1 d . . .
H38 H 0.2510 0.4797 0.5075 0.045 Uiso 1 1 calc R . .
C39 C 0.2089(6) 0.4974(3) 0.4152(6) 0.044(3) Uani 1 1 d . . .
H39 H 0.1668 0.5139 0.4306 0.052 Uiso 1 1 calc R . .
C40 C 0.2203(6) 0.4936(3) 0.3467(5) 0.040(2) Uani 1 1 d . . .
H40 H 0.1856 0.5073 0.3150 0.048 Uiso 1 1 calc R . .
C41 C 0.2824(5) 0.4699(3) 0.3247(5) 0.032(2) Uani 1 1 d . . .
H41 H 0.2897 0.4669 0.2778 0.039 Uiso 1 1 calc R . .
C42 C 0.6015(5) 0.4455(2) 0.2118(4) 0.0208(16) Uani 1 1 d . . .
C43 C 0.6269(5) 0.4095(2) 0.2406(5) 0.0268(19) Uani 1 1 d . . .
H43 H 0.5900 0.3938 0.2646 0.032 Uiso 1 1 calc R . .
C44 C 0.7074(5) 0.3966(3) 0.2339(5) 0.030(2) Uani 1 1 d . . .
H44 H 0.7243 0.3716 0.2516 0.036 Uiso 1 1 calc R . .
C45 C 0.7617(5) 0.4202(3) 0.2019(5) 0.033(2) Uani 1 1 d . . .
H45 H 0.8166 0.4118 0.1991 0.040 Uiso 1 1 calc R . .
C46 C 0.7375(6) 0.4559(3) 0.1738(5) 0.035(2) Uani 1 1 d . . .
H46 H 0.7752 0.4718 0.1513 0.042 Uiso 1 1 calc R . .
C47 C 0.6578(6) 0.4684(3) 0.1785(4) 0.030(2) Uani 1 1 d . . .
H47 H 0.6413 0.4929 0.1588 0.036 Uiso 1 1 calc R . .
C48 C 0.5139(5) 0.5043(2) 0.2849(4) 0.0217(17) Uani 1 1 d . . .
C49 C 0.5900(5) 0.5119(2) 0.3170(5) 0.0268(19) Uani 1 1 d . . .
H49 H 0.6364 0.4967 0.3067 0.032 Uiso 1 1 calc R . .
C50 C 0.5958(6) 0.5427(3) 0.3648(5) 0.032(2) Uani 1 1 d . . .
H50 H 0.6467 0.5485 0.3872 0.039 Uiso 1 1 calc R . .
C51 C 0.5277(6) 0.5646(3) 0.3795(5) 0.036(2) Uani 1 1 d . . .
H51 H 0.5324 0.5854 0.4116 0.043 Uiso 1 1 calc R . .
C52 C 0.4535(7) 0.5565(3) 0.3481(6) 0.041(2) Uani 1 1 d . . .
H52 H 0.4069 0.5712 0.3598 0.049 Uiso 1 1 calc R . .
C53 C 0.4461(5) 0.5269(2) 0.2994(5) 0.0269(19) Uani 1 1 d . . .
H53 H 0.3953 0.5222 0.2761 0.032 Uiso 1 1 calc R . .
C54 C 0.2129(6) 0.3627(3) 0.3760(5) 0.037(2) Uani 1 1 d . . .
H54A H 0.2134 0.3869 0.4033 0.055 Uiso 1 1 calc R . .
H54B H 0.1772 0.3430 0.3957 0.055 Uiso 1 1 calc R . .
H54C H 0.1928 0.3689 0.3300 0.055 Uiso 1 1 calc R . .
C55 C 0.3181(6) 0.2922(3) 0.3339(5) 0.034(2) Uani 1 1 d . . .
H55A H 0.3009 0.2947 0.2862 0.051 Uiso 1 1 calc R . .
H55B H 0.2802 0.2748 0.3565 0.051 Uiso 1 1 calc R . .
H55C H 0.3729 0.2809 0.3379 0.051 Uiso 1 1 calc R . .
C56 C 0.3616(6) 0.3379(3) 0.4618(5) 0.037(2) Uani 1 1 d . . .
H56A H 0.4183 0.3292 0.4610 0.056 Uiso 1 1 calc R . .
H56B H 0.3301 0.3186 0.4866 0.056 Uiso 1 1 calc R . .
H56C H 0.3593 0.3638 0.4841 0.056 Uiso 1 1 calc R . .
C57 C 0.2218(5) 0.3897(2) -0.0018(4) 0.0228(17) Uani 1 1 d . . .
C58 C 0.1281(6) 0.3420(2) -0.1026(4) 0.0279(19) Uani 1 1 d . . .
C59 C 0.1986(6) 0.3348(3) -0.1364(5) 0.033(2) Uani 1 1 d . . .
H59 H 0.2501 0.3404 -0.1149 0.040 Uiso 1 1 calc R . .
C60 C 0.1943(7) 0.3199(3) -0.2002(5) 0.044(3) Uani 1 1 d . . .
H60 H 0.2430 0.3151 -0.2227 0.052 Uiso 1 1 calc R . .
C61 C 0.1218(8) 0.3118(4) -0.2319(6) 0.053(3) Uani 1 1 d . . .
H61 H 0.1200 0.3015 -0.2764 0.064 Uiso 1 1 calc R . .
C62 C 0.0503(8) 0.3184(3) -0.1998(5) 0.046(3) Uani 1 1 d . . .
H62 H -0.0005 0.3126 -0.2222 0.055 Uiso 1 1 calc R . .
C63 C 0.0529(6) 0.3336(3) -0.1342(5) 0.034(2) Uani 1 1 d . . .
H63 H 0.0041 0.3381 -0.1117 0.040 Uiso 1 1 calc R . .
C64 C 0.0427(5) 0.3789(2) 0.0065(4) 0.0251(18) Uani 1 1 d . . .
C65 C 0.0154(6) 0.3715(3) 0.0705(5) 0.0284(19) Uani 1 1 d . . .
H65 H 0.0469 0.3554 0.1010 0.034 Uiso 1 1 calc R . .
C66 C -0.0577(6) 0.3876(3) 0.0901(5) 0.036(2) Uani 1 1 d . . .
H66 H -0.0760 0.3820 0.1337 0.043 Uiso 1 1 calc R . .
C67 C -0.1037(6) 0.4117(3) 0.0473(6) 0.037(2) Uani 1 1 d . . .
H67 H -0.1534 0.4227 0.0610 0.045 Uiso 1 1 calc R . .
C68 C -0.0761(6) 0.4195(3) -0.0168(5) 0.035(2) Uani 1 1 d . . .
H68 H -0.1073 0.4360 -0.0470 0.043 Uiso 1 1 calc R . .
C69 C -0.0035(5) 0.4034(3) -0.0369(5) 0.0288(19) Uani 1 1 d . . .
H69 H 0.0148 0.4091 -0.0805 0.035 Uiso 1 1 calc R . .
C70 C 0.1621(6) 0.4551(3) -0.0787(5) 0.0279(19) Uani 1 1 d . . .
C71 C 0.1038(6) 0.4830(3) -0.0628(5) 0.029(2) Uani 1 1 d . . .
H71 H 0.1063 0.4947 -0.0192 0.035 Uiso 1 1 calc R . .
C72 C 0.0412(6) 0.4942(3) -0.1093(5) 0.034(2) Uani 1 1 d . . .
H72 H 0.0022 0.5134 -0.0975 0.040 Uiso 1 1 calc R . .
C73 C 0.0371(7) 0.4768(3) -0.1733(5) 0.040(2) Uani 1 1 d . . .
H73 H -0.0053 0.4838 -0.2052 0.048 Uiso 1 1 calc R . .
C74 C 0.0964(7) 0.4489(3) -0.1898(5) 0.046(3) Uani 1 1 d . . .
H74 H 0.0941 0.4371 -0.2333 0.055 Uiso 1 1 calc R . .
C75 C 0.1578(6) 0.4384(3) -0.1439(5) 0.034(2) Uani 1 1 d . . .
H75 H 0.1977 0.4197 -0.1563 0.041 Uiso 1 1 calc R . .
C76 C 0.2296(5) 0.4695(2) 0.0543(5) 0.0267(19) Uani 1 1 d . . .
C77 C 0.1874(5) 0.4557(3) 0.1088(5) 0.0285(19) Uani 1 1 d . . .
H77 H 0.1668 0.4294 0.1090 0.034 Uiso 1 1 calc R . .
C78 C 0.1758(6) 0.4810(3) 0.1629(5) 0.037(2) Uani 1 1 d . . .
H78 H 0.1455 0.4720 0.1995 0.045 Uiso 1 1 calc R . .
C79 C 0.2075(7) 0.5189(3) 0.1641(6) 0.044(3) Uani 1 1 d . . .
H79 H 0.2019 0.5354 0.2025 0.053 Uiso 1 1 calc R . .
C80 C 0.2478(6) 0.5329(3) 0.1089(6) 0.036(2) Uani 1 1 d . . .
H80 H 0.2672 0.5595 0.1085 0.044 Uiso 1 1 calc R . .
C81 C 0.2596(5) 0.5084(3) 0.0548(5) 0.033(2) Uani 1 1 d . . .
H81 H 0.2882 0.5179 0.0176 0.040 Uiso 1 1 calc R . .
C82 C 0.0199(6) 0.2676(3) 0.0330(6) 0.043(3) Uani 1 1 d . . .
H82A H -0.0036 0.2825 0.0697 0.065 Uiso 1 1 calc R . .
H82B H 0.0053 0.2395 0.0367 0.065 Uiso 1 1 calc R . .
H82C H -0.0012 0.2781 -0.0104 0.065 Uiso 1 1 calc R . .
C83 C 0.1734(7) 0.2529(3) 0.1213(5) 0.038(2) Uani 1 1 d . . .
H83A H 0.2326 0.2562 0.1251 0.058 Uiso 1 1 calc R . .
H83B H 0.1600 0.2246 0.1242 0.058 Uiso 1 1 calc R . .
H83C H 0.1486 0.2673 0.1579 0.058 Uiso 1 1 calc R . .
C84 C 0.1751(6) 0.2429(3) -0.0314(5) 0.034(2) Uani 1 1 d . . .
H84A H 0.1548 0.2537 -0.0748 0.051 Uiso 1 1 calc R . .
H84B H 0.1574 0.2152 -0.0276 0.051 Uiso 1 1 calc R . .
H84C H 0.2346 0.2440 -0.0287 0.051 Uiso 1 1 calc R . .
C85 C 0.9353(8) 0.4498(4) 0.4594(6) 0.056(3) Uani 1 1 d . . .
D85 D 0.9477(8) 0.4440(4) 0.5055(6) 0.067 Uiso 1 1 d R . .
C86 C 0.8567(8) 0.4459(4) 0.4333(6) 0.053(3) Uani 1 1 d . . .
D86 D 0.8147(8) 0.4380(4) 0.4617(6) 0.063 Uiso 1 1 d R . .
C87 C 0.8382 0.4546 0.3660 0.056 Uani 1 1 d . . .
D87 D 0.7838(8) 0.4525(4) 0.3482(6) 0.067 Uiso 1 1 d R . .
C88 C 0.9004(8) 0.4664(4) 0.3244(6) 0.054(3) Uani 1 1 d . . .
D88 D 0.8880(8) 0.4722(4) 0.2782(6) 0.065 Uiso 1 1 d R . .
C89 C 0.9783(8) 0.4690(4) 0.3502(7) 0.061(3) Uani 1 1 d . . .
D89 D 1.0203(8) 0.4769(4) 0.3218(7) 0.074 Uiso 1 1 d R . .
C90 C 0.9966(8) 0.4604(4) 0.4177(7) 0.059(3) Uani 1 1 d . . .
D90 D 1.0510(8) 0.4625(4) 0.4354(7) 0.071 Uiso 1 1 d R . .
C91 C 0.922(2) 0.3965(16) 0.668(2) 0.096(6) Uani 0.35(2) 1 d PDU A 1
D91 D 0.974(2) 0.4058(16) 0.656(2) 0.115 Uiso 0.35(2) 1 d PRU A 1
C92 C 0.863(3) 0.3914(15) 0.617(2) 0.097(5) Uani 0.35(2) 1 d PDU A 1
D92 D 0.873(3) 0.3943(15) 0.571(2) 0.116 Uiso 0.35(2) 1 d PRU A 1
C93 C 0.786(3) 0.381(3) 0.635(2) 0.091(5) Uani 0.35(2) 1 d PDU A 1
D93 D 0.745(3) 0.374(3) 0.602(2) 0.110 Uiso 0.35(2) 1 d PRU A 1
C94 C 0.764(2) 0.3817(15) 0.702(2) 0.092(6) Uani 0.35(2) 1 d PDU A 1
D94 D 0.710(2) 0.3795(15) 0.715(2) 0.110 Uiso 0.35(2) 1 d PRU A 1
C95 C 0.827(2) 0.3847(15) 0.751(2) 0.091(6) Uani 0.35(2) 1 d PDU A 1
D95 D 0.816(2) 0.3837(15) 0.797(2) 0.109 Uiso 0.35(2) 1 d PRU A 1
C96 C 0.907(3) 0.389(2) 0.735(2) 0.092(6) Uani 0.35(2) 1 d PDU A 1
D96 D 0.951(3) 0.387(2) 0.767(2) 0.111 Uiso 0.35(2) 1 d PRU A 1
C91A C 0.9448(15) 0.3831(8) 0.6703(13) 0.094(5) Uani 0.65(2) 1 d PDU A 2
D91A D 1.0024(15) 0.3841(8) 0.6759(13) 0.113 Uiso 0.65(2) 1 d PRU A 2
C92A C 0.9109(14) 0.3773(8) 0.6058(12) 0.097(5) Uani 0.65(2) 1 d PDU A 2
D92A D 0.9435(14) 0.3739(8) 0.5680(12) 0.116 Uiso 0.65(2) 1 d PRU A 2
C93A C 0.8273(14) 0.3757(8) 0.5971(12) 0.093(5) Uani 0.65(2) 1 d PDU A 2
D93A D 0.8022(14) 0.3713(8) 0.5536(12) 0.112 Uiso 0.65(2) 1 d PRU A 2
C94A C 0.7781(14) 0.3820(15) 0.6505(13) 0.091(5) Uani 0.65(2) 1 d PDU A 2
D94A D 0.7206(14) 0.3811(15) 0.6448(13) 0.110 Uiso 0.65(2) 1 d PRU A 2
C95A C 0.8130(14) 0.3876(8) 0.7143(12) 0.089(5) Uani 0.65(2) 1 d PDU A 2
D95A D 0.7804(14) 0.3910(8) 0.7521(12) 0.107 Uiso 0.65(2) 1 d PRU A 2
C96A C 0.8964(15) 0.3925(12) 0.7233(13) 0.092(5) Uani 0.65(2) 1 d PDU A 2
D96A D 0.9214(15) 0.3969(12) 0.7667(13) 0.111 Uiso 0.65(2) 1 d PR A 2
C97 C 0.9431(9) 0.3533(5) 0.3377(8) 0.093(6) Uani 1 1 d D . .
D97 D 0.9066(9) 0.3729(5) 0.3527(8) 0.111 Uiso 1 1 d R . .
C98 C 0.9514(8) 0.3172(5) 0.3713(8) 0.090(5) Uani 1 1 d D . .
D98 D 0.9197(8) 0.3121(5) 0.4091(8) 0.108 Uiso 1 1 d R . .
C99 C 1.0043(8) 0.2887(3) 0.3495(6) 0.070(4) Uani 1 1 d D . .
D99 D 1.0090(8) 0.2639(3) 0.3722(6) 0.084 Uiso 1 1 d R . .
C100 C 1.0499(7) 0.2963(3) 0.2945(6) 0.063(4) Uani 1 1 d D . .
D100 D 1.0863(7) 0.2767(3) 0.2794(6) 0.076 Uiso 1 1 d R . .
C101 C 1.0429(8) 0.3321(4) 0.2612(6) 0.073(4) Uani 1 1 d D . .
D101 D 1.0746(8) 0.3373(4) 0.2234(6) 0.087 Uiso 1 1 d R . .
C102 C 0.9909(9) 0.3609(4) 0.2837(8) 0.088(6) Uani 1 1 d D . .
D102 D 0.9862(9) 0.3856(4) 0.2609(8) 0.106 Uiso 1 1 d R . .
C103 C 0.2218(8) 0.3669(4) 0.6262(8) 0.064(4) Uani 1 1 d . . .
D103 D 0.2523(8) 0.3439(4) 0.6391(8) 0.077 Uiso 1 1 d R . .
C104 C 0.1768(10) 0.3665(4) 0.5685(8) 0.075(5) Uani 1 1 d . . .
D104 D 0.1769(10) 0.3435(4) 0.5410(8) 0.089 Uiso 1 1 d R . .
C105 C 0.1299(10) 0.3988(4) 0.5474(8) 0.073(4) Uani 1 1 d . . .
D105 D 0.0968(10) 0.3979(4) 0.5070(8) 0.087 Uiso 1 1 d R . .
C106 C 0.1336(9) 0.4327(4) 0.5883(8) 0.066(4) Uani 1 1 d . . .
D106 D 0.1029(9) 0.4555(4) 0.5752(8) 0.079 Uiso 1 1 d R . .
C107 C 0.1810(9) 0.4333(4) 0.6470(8) 0.065(4) Uani 1 1 d . . .
D107 D 0.1837(9) 0.4567(4) 0.6738(8) 0.078 Uiso 1 1 d R . .
C108 C 0.2250(9) 0.3997(4) 0.6674(9) 0.072(4) Uani 1 1 d . . .
D108 D 0.2565(9) 0.3995(4) 0.7087(9) 0.086 Uiso 1 1 d R . .
N1 N 0.5483(4) 0.25275(18) 0.0948(4) 0.0204(14) Uani 1 1 d . . .
N2 N 0.3791(4) 0.3730(2) 0.3271(3) 0.0216(14) Uani 1 1 d . . .
N3 N 0.1640(4) 0.32207(19) 0.0337(4) 0.0214(14) Uani 1 1 d . . .
P1 P 0.62389(13) 0.26933(6) 0.05432(11) 0.0193(4) Uani 1 1 d . . .
P2 P 0.61791(13) 0.35463(6) -0.01333(11) 0.0194(4) Uani 1 1 d . . .
P3 P 0.41230(13) 0.41796(6) 0.33775(11) 0.0205(4) Uani 1 1 d . . .
P4 P 0.49973(13) 0.46387(6) 0.22399(11) 0.0205(4) Uani 1 1 d . . .
P5 P 0.13983(13) 0.35847(6) -0.01548(11) 0.0212(4) Uani 1 1 d . . .
P6 P 0.24060(13) 0.43806(6) -0.01907(12) 0.0248(5) Uani 1 1 d . . .
S1 S 0.64517(14) 0.40605(6) 0.03432(12) 0.0273(5) Uani 1 1 d . . .
S2 S 0.45619(17) 0.49024(6) 0.13773(12) 0.0343(6) Uani 1 1 d . . .
S3 S 0.34871(15) 0.44966(8) -0.05797(14) 0.0402(6) Uani 1 1 d . . .
S4 S 0.48466(13) 0.31669(6) 0.21496(10) 0.0219(4) Uani 1 1 d . . .
S5 S 0.35977(13) 0.29059(6) 0.03988(11) 0.0218(4) Uani 1 1 d . . .
S6 S 0.25923(13) 0.35728(6) 0.18285(11) 0.0226(4) Uani 1 1 d . . .
S7 S 0.42719(12) 0.38536(5) 0.08733(10) 0.0193(4) Uani 1 1 d . . .
Si1 Si 0.53091(15) 0.20999(6) 0.14072(12) 0.0241(5) Uani 1 1 d . . .
Si2 Si 0.31827(15) 0.34228(7) 0.37426(12) 0.0252(5) Uani 1 1 d . . .
Si3 Si 0.13387(15) 0.27285(7) 0.03894(13) 0.0254(5) Uani 1 1 d . . .

loop_
_atom_site_aniso_label
_atom_site_aniso_U_11
_atom_site_aniso_U_22
_atom_site_aniso_U_33
_atom_site_aniso_U_23
_atom_site_aniso_U_13
_atom_site_aniso_U_12
Sn1 0.0174(3) 0.0191(2) 0.0175(3) 0.00035(19) 0.0015(2) 0.00096(19)
Sn2 0.0191(3) 0.0201(2) 0.0198(3) -0.0026(2) 0.0034(2) -0.0024(2)
Sn3 0.0183(3) 0.0198(2) 0.0196(3) 0.0010(2) 0.0024(2) 0.0022(2)
Sn4 0.0223(3) 0.0220(3) 0.0308(3) 0.0064(2) 0.0043(3) -0.0010(2)
C1 0.020(4) 0.024(4) 0.021(4) 0.002(3) 0.009(3) 0.000(3)
C2 0.022(4) 0.026(4) 0.024(4) 0.004(3) -0.002(4) 0.003(3)
C3 0.027(5) 0.032(5) 0.032(5) -0.003(4) -0.009(4) 0.005(4)
C4 0.038(6) 0.050(6) 0.026(5) 0.012(4) -0.005(4) 0.005(5)
C5 0.033(6) 0.058(7) 0.038(6) 0.002(5) -0.012(5) -0.004(5)
C6 0.024(5) 0.050(6) 0.044(6) -0.003(5) -0.006(5) -0.003(4)
C7 0.020(5) 0.038(5) 0.030(5) 0.000(4) -0.008(4) 0.002(4)
C8 0.030(5) 0.021(4) 0.023(4) -0.003(3) 0.004(4) 0.005(3)
C9 0.028(5) 0.020(4) 0.031(5) -0.001(3) 0.000(4) -0.001(3)
C10 0.035(5) 0.020(4) 0.027(5) 0.001(3) -0.002(4) -0.003(3)
C11 0.048(6) 0.030(5) 0.026(5) -0.005(4) 0.013(5) -0.002(4)
C12 0.036(6) 0.043(5) 0.037(6) -0.011(4) 0.008(5) 0.007(4)
C13 0.030(5) 0.040(5) 0.027(5) -0.009(4) -0.002(4) -0.003(4)
C14 0.016(4) 0.029(4) 0.023(4) 0.003(3) 0.000(3) -0.007(3)
C15 0.014(4) 0.063(6) 0.031(5) -0.008(5) -0.004(4) 0.003(4)
C16 0.025(5) 0.073(8) 0.038(6) -0.020(5) 0.010(5) 0.005(5)
C17 0.023(5) 0.057(6) 0.037(6) -0.009(5) 0.008(4) 0.001(4)
C18 0.023(5) 0.048(6) 0.041(6) -0.002(5) 0.000(4) 0.001(4)
C19 0.026(5) 0.037(5) 0.029(5) 0.000(4) 0.000(4) -0.007(4)
C20 0.018(4) 0.026(4) 0.014(4) 0.001(3) 0.001(3) 0.002(3)
C21 0.033(5) 0.023(4) 0.021(4) 0.005(3) 0.012(4) 0.000(3)
C22 0.039(6) 0.027(4) 0.034(5) 0.003(4) 0.004(4) 0.008(4)
C23 0.022(5) 0.036(5) 0.035(5) 0.000(4) -0.004(4) 0.010(4)
C24 0.019(5) 0.037(5) 0.033(5) -0.003(4) -0.001(4) -0.001(4)
C25 0.019(4) 0.029(4) 0.025(5) 0.003(3) 0.003(4) -0.003(3)
C26 0.029(5) 0.036(5) 0.042(6) 0.011(4) 0.008(4) -0.005(4)
C27 0.046(6) 0.025(4) 0.035(5) -0.005(4) -0.008(5) 0.005(4)
C28 0.043(6) 0.043(5) 0.020(5) 0.011(4) -0.006(4) -0.001(4)
C29 0.018(4) 0.018(3) 0.022(4) -0.003(3) -0.002(3) 0.001(3)
C30 0.017(4) 0.029(4) 0.020(4) -0.003(3) -0.001(3) -0.008(3)
C31 0.036(5) 0.026(4) 0.034(5) -0.004(4) 0.002(4) -0.005(4)
C32 0.036(6) 0.031(5) 0.031(5) 0.005(4) -0.002(4) 0.002(4)
C33 0.020(5) 0.049(5) 0.026(5) -0.004(4) -0.004(4) -0.008(4)
C34 0.029(5) 0.036(5) 0.031(5) -0.010(4) 0.005(4) -0.011(4)
C35 0.026(5) 0.031(4) 0.019(4) -0.006(3) 0.004(4) -0.001(3)
C36 0.024(5) 0.027(4) 0.026(5) -0.008(3) 0.009(4) -0.005(3)
C37 0.033(5) 0.033(5) 0.028(5) -0.009(4) 0.002(4) -0.004(4)
C38 0.026(5) 0.054(6) 0.034(6) -0.020(5) 0.011(4) -0.010(4)
C39 0.025(5) 0.055(6) 0.052(7) -0.014(5) 0.007(5) 0.008(5)
C40 0.034(6) 0.053(6) 0.034(6) -0.011(5) 0.002(5) 0.006(5)
C41 0.022(5) 0.037(5) 0.037(6) -0.008(4) 0.002(4) 0.005(4)
C42 0.024(4) 0.023(4) 0.016(4) -0.002(3) 0.005(3) -0.003(3)
C43 0.028(5) 0.021(4) 0.032(5) 0.000(3) 0.004(4) -0.001(3)
C44 0.021(5) 0.033(5) 0.036(5) -0.002(4) 0.003(4) 0.003(4)
C45 0.014(4) 0.048(6) 0.037(6) -0.014(4) 0.002(4) 0.002(4)
C46 0.028(5) 0.048(6) 0.029(5) -0.010(4) 0.018(4) -0.015(4)
C47 0.039(6) 0.031(4) 0.021(4) 0.002(3) 0.011(4) -0.006(4)
C48 0.021(4) 0.022(4) 0.022(4) -0.002(3) 0.000(3) 0.000(3)
C49 0.022(5) 0.029(4) 0.030(5) -0.003(4) -0.001(4) 0.000(3)
C50 0.028(5) 0.035(5) 0.033(5) -0.008(4) -0.005(4) -0.007(4)
C51 0.040(6) 0.028(5) 0.039(6) -0.009(4) -0.003(5) -0.002(4)
C52 0.043(6) 0.028(5) 0.052(7) -0.009(4) 0.007(5) 0.009(4)
C53 0.022(5) 0.026(4) 0.033(5) 0.002(3) 0.001(4) -0.002(3)
C54 0.031(5) 0.045(5) 0.036(6) -0.001(4) 0.012(4) -0.010(4)
C55 0.031(5) 0.039(5) 0.033(5) 0.004(4) 0.014(4) -0.014(4)
C56 0.037(6) 0.043(5) 0.031(5) 0.000(4) 0.001(5) -0.008(4)
C57 0.010(4) 0.027(4) 0.031(5) 0.007(3) -0.003(3) 0.003(3)
C58 0.035(5) 0.026(4) 0.023(5) 0.001(3) 0.003(4) 0.001(4)
C59 0.031(5) 0.042(5) 0.028(5) -0.002(4) 0.010(4) 0.006(4)
C60 0.044(7) 0.056(7) 0.032(6) -0.006(5) 0.016(5) 0.004(5)
C61 0.066(9) 0.067(8) 0.028(6) -0.021(5) 0.009(6) -0.001(6)
C62 0.053(7) 0.061(7) 0.025(5) -0.010(5) 0.010(5) -0.013(5)
C63 0.033(5) 0.035(5) 0.034(5) -0.009(4) 0.014(4) -0.005(4)
C64 0.021(4) 0.027(4) 0.028(5) -0.004(3) 0.010(4) 0.002(3)
C65 0.029(5) 0.032(4) 0.024(5) -0.002(4) 0.005(4) 0.004(4)
C66 0.036(6) 0.037(5) 0.035(6) -0.006(4) 0.009(5) 0.002(4)
C67 0.014(4) 0.044(5) 0.054(7) -0.010(5) 0.007(4) 0.004(4)
C68 0.027(5) 0.029(5) 0.051(6) 0.000(4) 0.000(5) 0.007(4)
C69 0.021(5) 0.036(5) 0.030(5) 0.001(4) 0.001(4) 0.002(4)
C70 0.027(5) 0.028(4) 0.028(5) 0.008(3) 0.000(4) -0.001(3)
C71 0.030(5) 0.033(5) 0.025(5) 0.001(4) -0.007(4) 0.004(4)
C72 0.027(5) 0.034(5) 0.039(6) 0.009(4) -0.009(4) 0.006(4)
C73 0.050(7) 0.035(5) 0.034(6) 0.010(4) -0.006(5) 0.004(4)
C74 0.064(8) 0.043(6) 0.030(6) 0.006(4) -0.005(5) 0.009(5)
C75 0.036(6) 0.035(5) 0.031(5) 0.001(4) 0.004(4) 0.007(4)
C76 0.022(4) 0.023(4) 0.035(5) 0.004(3) -0.007(4) 0.000(3)
C77 0.025(5) 0.027(4) 0.033(5) -0.005(4) -0.002(4) 0.005(3)
C78 0.036(6) 0.037(5) 0.039(6) -0.006(4) -0.005(5) 0.009(4)
C79 0.056(7) 0.035(5) 0.041(6) -0.011(4) -0.002(5) 0.010(5)
C80 0.028(5) 0.025(4) 0.055(7) -0.003(4) -0.020(5) -0.004(4)
C81 0.018(5) 0.030(4) 0.050(6) 0.007(4) -0.004(4) -0.002(3)
C82 0.029(6) 0.036(5) 0.065(8) 0.000(5) 0.002(5) -0.004(4)
C83 0.059(7) 0.027(5) 0.030(5) 0.004(4) 0.006(5) -0.005(4)
C84 0.028(5) 0.033(5) 0.041(6) -0.005(4) 0.003(4) 0.001(4)
C85 0.062(9) 0.070(8) 0.036(7) -0.002(6) 0.011(6) 0.004(6)
C86 0.054(8) 0.060(7) 0.046(7) -0.013(6) 0.020(6) 0.003(6)
C87 0.060 0.059 0.047 -0.013 -0.005 -0.003
C88 0.066(9) 0.057(7) 0.038(7) 0.009(5) -0.010(6) 0.005(6)
C89 0.052(8) 0.069(8) 0.063(9) 0.015(7) 0.005(7) -0.012(6)
C90 0.048(8) 0.077(9) 0.051(8) 0.005(6) -0.005(6) -0.012(6)
C91 0.088(10) 0.081(10) 0.118(10) 0.028(10) -0.008(10) -0.002(9)
C92 0.088(10) 0.081(9) 0.120(10) 0.034(9) -0.008(9) 0.005(9)
C93 0.081(10) 0.074(9) 0.118(10) 0.025(10) -0.007(9) 0.003(9)
C94 0.084(10) 0.070(10) 0.121(11) 0.022(10) -0.005(11) 0.004(10)
C95 0.086(11) 0.067(10) 0.118(11) 0.019(11) -0.002(11) 0.005(10)
C96 0.086(10) 0.072(10) 0.118(11) 0.026(10) -0.014(10) 0.001(10)
C91A 0.087(10) 0.076(9) 0.119(10) 0.036(9) -0.012(9) 0.001(8)
C92A 0.093(10) 0.082(9) 0.115(10) 0.049(9) 0.004(9) 0.010(9)
C93A 0.087(10) 0.075(9) 0.118(10) 0.039(9) -0.006(9) 0.010(9)
C94A 0.079(9) 0.071(8) 0.122(10) 0.025(10) -0.011(9) 0.007(8)
C95A 0.081(9) 0.067(8) 0.118(10) 0.022(9) -0.002(9) 0.011(8)
C96A 0.084(9) 0.072(9) 0.118(10) 0.025(9) -0.015(9) 0.001(9)
C97 0.072(12) 0.103(14) 0.101(15) -0.041(11) -0.024(11) 0.030(10)
C98 0.041(9) 0.132(16) 0.097(14) -0.020(12) 0.005(9) 0.002(9)
C99 0.066(10) 0.065(9) 0.076(10) 0.013(7) -0.027(8) -0.026(7)
C100 0.045(8) 0.069(9) 0.073(10) -0.005(7) -0.013(7) -0.008(6)
C101 0.067(10) 0.114(13) 0.036(7) 0.007(8) -0.008(7) -0.026(9)
C102 0.090(13) 0.067(10) 0.101(14) 0.002(9) -0.065(11) -0.012(9)
C103 0.053(8) 0.062(8) 0.078(11) 0.014(7) 0.010(8) 0.019(6)
C104 0.096(12) 0.049(8) 0.082(11) 0.002(7) 0.037(10) 0.012(7)
C105 0.087(11) 0.071(9) 0.062(9) 0.003(7) 0.020(8) 0.006(8)
C106 0.061(9) 0.051(7) 0.088(11) 0.008(7) 0.034(8) 0.003(6)
C107 0.074(10) 0.050(7) 0.075(10) 0.001(7) 0.034(8) 0.001(6)
C108 0.054(9) 0.075(10) 0.087(11) 0.003(8) 0.010(8) 0.007(7)
N1 0.016(3) 0.017(3) 0.028(4) -0.001(3) 0.004(3) 0.002(2)
N2 0.022(4) 0.028(3) 0.016(3) 0.000(3) 0.005(3) -0.002(3)
N3 0.019(4) 0.022(3) 0.024(4) -0.003(3) 0.000(3) 0.003(3)
P1 0.0176(10) 0.0212(9) 0.0190(10) -0.0018(8) 0.0007(8) 0.0007(8)
P2 0.0193(11) 0.0201(9) 0.0189(10) -0.0003(8) 0.0016(8) -0.0030(8)
P3 0.0179(11) 0.0231(10) 0.0208(11) -0.0035(8) 0.0031(9) -0.0025(8)
P4 0.0231(11) 0.0177(9) 0.0208(11) 0.0003(8) 0.0016(9) -0.0009(8)
P5 0.0180(11) 0.0252(10) 0.0206(11) 0.0004(8) 0.0026(9) 0.0046(8)
P6 0.0163(11) 0.0261(10) 0.0321(13) 0.0086(9) 0.0031(9) 0.0030(8)
S1 0.0288(12) 0.0249(10) 0.0283(12) -0.0015(8) 0.0015(10) -0.0079(8)
S2 0.0511(16) 0.0209(10) 0.0296(12) 0.0022(8) -0.0103(11) 0.0019(9)
S3 0.0233(12) 0.0515(15) 0.0469(16) 0.0273(12) 0.0137(11) 0.0088(10)
S4 0.0281(11) 0.0203(9) 0.0173(10) 0.0007(7) 0.0016(8) 0.0019(8)
S5 0.0194(10) 0.0196(9) 0.0263(11) -0.0022(8) 0.0003(9) 0.0017(7)
S6 0.0180(10) 0.0302(10) 0.0198(10) -0.0024(8) 0.0042(8) -0.0038(8)
S7 0.0201(10) 0.0175(8) 0.0207(10) 0.0009(7) 0.0035(8) 0.0003(7)
Si1 0.0273(13) 0.0195(10) 0.0253(13) 0.0025(9) -0.0010(10) -0.0002(9)
Si2 0.0257(13) 0.0301(12) 0.0200(12) -0.0010(9) 0.0043(10) -0.0096(9)
Si3 0.0217(12) 0.0231(11) 0.0318(14) -0.0016(9) 0.0050(10) 0.0000(9)

loop_
_atom_type_symbol
_atom_type_description
_atom_type_scat_dispersion_real
_atom_type_scat_dispersion_imag
_atom_type_scat_source
C C 0.0033 0.0016 'International Tables Vol C Tables 4.2.6.8 and 6.1.1.4'
D D 0.0000 0.0000 'International Tables Vol C Tables 4.2.6.8 and 6.1.1.4'
H H 0.0000 0.0000 'International Tables Vol C Tables 4.2.6.8 and 6.1.1.4'
N N 0.0061 0.0033 'International Tables Vol C Tables 4.2.6.8 and 6.1.1.4'
Si Si 0.0817 0.0704 'International Tables Vol C Tables 4.2.6.8 and 6.1.1.4'
P P 0.1023 0.0942 'International Tables Vol C Tables 4.2.6.8 and 6.1.1.4'
S S 0.1246 0.1234 'International Tables Vol C Tables 4.2.6.8 and 6.1.1.4'
Sn Sn -0.6537 1.4246 'International Tables Vol C Tables 4.2.6.8 and 6.1.1.4'

loop_
_geom_angle_atom_site_label_1
_geom_angle_atom_site_label_2
_geom_angle_atom_site_label_3
_geom_angle
C1 Sn1 N1 72.2(3)
C1 Sn1 S4 125.5(2)
N1 Sn1 S4 95.04(19)
C1 Sn1 S5 119.4(2)
N1 Sn1 S5 97.45(18)
S4 Sn1 S5 114.63(8)
C1 Sn1 S7 101.4(2)
N1 Sn1 S7 173.53(18)
S4 Sn1 S7 87.75(6)
S5 Sn1 S7 86.65(7)
C1 Sn1 P1 37.5(2)
N1 Sn1 P1 34.90(17)
S4 Sn1 P1 111.46(7)
S5 Sn1 P1 114.68(7)
S7 Sn1 P1 138.66(6)
C29 Sn2 N2 72.6(3)
C29 Sn2 S6 126.0(2)
N2 Sn2 S6 96.29(19)
C29 Sn2 S4 122.2(2)
N2 Sn2 S4 96.54(19)
S6 Sn2 S4 111.41(7)
C29 Sn2 S7 99.3(2)
N2 Sn2 S7 171.93(18)
S6 Sn2 S7 88.57(7)
S4 Sn2 S7 87.62(6)
C29 Sn2 P3 37.6(2)
N2 Sn2 P3 35.03(18)
S6 Sn2 P3 114.24(7)
S4 Sn2 P3 113.99(7)
S7 Sn2 P3 136.90(6)
C57 Sn3 N3 72.3(3)
C57 Sn3 S6 116.2(2)
N3 Sn3 S6 97.05(18)
C57 Sn3 S5 129.4(2)
N3 Sn3 S5 93.12(17)
S6 Sn3 S5 113.49(7)
C57 Sn3 S7 102.7(2)
N3 Sn3 S7 173.51(19)
S6 Sn3 S7 88.85(7)
S5 Sn3 S7 86.95(7)
C57 Sn3 P5 37.6(2)
N3 Sn3 P5 34.74(18)
S6 Sn3 P5 111.23(7)
S5 Sn3 P5 113.44(7)
S7 Sn3 P5 139.97(6)
S7 Sn4 S2 88.53(7)
S7 Sn4 S3 88.51(7)
S2 Sn4 S3 106.75(8)
S7 Sn4 S1 88.03(6)
S2 Sn4 S1 115.71(7)
S3 Sn4 S1 137.28(8)
P2 C1 P1 136.6(5)
P2 C1 Sn1 128.8(4)
P1 C1 Sn1 94.3(3)
C7 C2 C3 120.3(8)
C7 C2 P1 118.5(6)
C3 C2 P1 120.9(7)
C4 C3 C2 119.9(9)
C4 C3 H3 120.1
C2 C3 H3 120.1
C5 C4 C3 118.5(10)
C5 C4 H4 120.8
C3 C4 H4 120.8
C4 C5 C6 122.4(10)
C4 C5 H5 118.8
C6 C5 H5 118.8
C5 C6 C7 119.0(10)
C5 C6 H6 120.5
C7 C6 H6 120.5
C2 C7 C6 119.9(9)
C2 C7 H7 120.0
C6 C7 H7 120.0
C13 C8 C9 119.2(8)
C13 C8 P1 124.8(7)
C9 C8 P1 115.6(6)
C10 C9 C8 120.5(9)
C10 C9 H9 119.8
C8 C9 H9 119.8
C9 C10 C11 120.6(9)
C9 C10 H10 119.7
C11 C10 H10 119.7
C12 C11 C10 119.2(9)
C12 C11 H11 120.4
C10 C11 H11 120.4
C11 C12 C13 121.3(9)
C11 C12 H12 119.3
C13 C12 H12 119.3
C8 C13 C12 119.3(9)
C8 C13 H13 120.4
C12 C13 H13 120.4
C15 C14 C19 119.2(8)
C15 C14 P2 122.2(7)
C19 C14 P2 118.5(7)
C16 C15 C14 119.9(9)
C16 C15 H15 120.1
C14 C15 H15 120.1
C15 C16 C17 121.1(10)
C15 C16 H16 119.5
C17 C16 H16 119.5
C18 C17 C16 118.3(9)
C18 C17 H17 120.8
C16 C17 H17 120.8
C17 C18 C19 121.8(10)
C17 C18 H18 119.1
C19 C18 H18 119.1
C18 C19 C14 119.7(9)
C18 C19 H19 120.1
C14 C19 H19 120.1
C25 C20 C21 117.5(8)
C25 C20 P2 121.2(6)
C21 C20 P2 121.1(6)
C22 C21 C20 120.6(8)
C22 C21 H21 119.7
C20 C21 H21 119.7
C21 C22 C23 120.5(9)
C21 C22 H22 119.8
C23 C22 H22 119.8
C24 C23 C22 120.4(9)
C24 C23 H23 119.8
C22 C23 H23 119.8
C25 C24 C23 118.9(8)
C25 C24 H24 120.5
C23 C24 H24 120.5
C24 C25 C20 122.0(8)
C24 C25 H25 119.0
C20 C25 H25 119.0
Si1 C26 H26A 109.5
Si1 C26 H26B 109.5
H26A C26 H26B 109.5
Si1 C26 H26C 109.5
H26A C26 H26C 109.5
H26B C26 H26C 109.5
Si1 C27 H27A 109.5
Si1 C27 H27B 109.5
H27A C27 H27B 109.5
Si1 C27 H27C 109.5
H27A C27 H27C 109.5
H27B C27 H27C 109.5
Si1 C28 H28A 109.5
Si1 C28 H28B 109.5
H28A C28 H28B 109.5
Si1 C28 H28C 109.5
H28A C28 H28C 109.5
H28B C28 H28C 109.5
P4 C29 P3 133.3(5)
P4 C29 Sn2 130.1(4)
P3 C29 Sn2 93.8(3)
C31 C30 C35 119.3(8)
C31 C30 P3 118.1(6)
C35 C30 P3 122.2(7)
C32 C31 C30 121.4(8)
C32 C31 H31 119.3
C30 C31 H31 119.3
C31 C32 C33 120.6(9)
C31 C32 H32 119.7
C33 C32 H32 119.7
C34 C33 C32 117.8(9)
C34 C33 H33 121.1
C32 C33 H33 121.1
C33 C34 C35 121.8(8)
C33 C34 H34 119.1
C35 C34 H34 119.1
C34 C35 C30 119.0(8)
C34 C35 H35 120.5
C30 C35 H35 120.5
C37 C36 C41 119.5(8)
C37 C36 P3 122.8(7)
C41 C36 P3 117.5(7)
C38 C37 C36 119.8(10)
C38 C37 H37 120.1
C36 C37 H37 120.1
C39 C38 C37 121.0(9)
C39 C38 H38 119.5
C37 C38 H38 119.5
C38 C39 C40 119.7(9)
C38 C39 H39 120.2
C40 C39 H39 120.2
C41 C40 C39 119.8(10)
C41 C40 H40 120.1
C39 C40 H40 120.1
C40 C41 C36 120.2(9)
C40 C41 H41 119.9
C36 C41 H41 119.9
C47 C42 C43 118.8(8)
C47 C42 P4 120.8(7)
C43 C42 P4 120.1(6)
C42 C43 C44 119.6(8)
C42 C43 H43 120.2
C44 C43 H43 120.2
C45 C44 C43 120.1(9)
C45 C44 H44 119.9
C43 C44 H44 119.9
C44 C45 C46 120.6(8)
C44 C45 H45 119.7
C46 C45 H45 119.7
C45 C46 C47 119.8(8)
C45 C46 H46 120.1
C47 C46 H46 120.1
C46 C47 C42 121.0(9)
C46 C47 H47 119.5
C42 C47 H47 119.5
C53 C48 C49 120.9(8)
C53 C48 P4 117.7(6)
C49 C48 P4 121.3(6)
C48 C49 C50 118.2(8)
C48 C49 H49 120.9
C50 C49 H49 120.9
C51 C50 C49 120.3(9)
C51 C50 H50 119.8
C49 C50 H50 119.8
C52 C51 C50 120.7(9)
C52 C51 H51 119.6
C50 C51 H51 119.6
C51 C52 C53 120.3(9)
C51 C52 H52 119.9
C53 C52 H52 119.9
C52 C53 C48 119.5(9)
C52 C53 H53 120.3
C48 C53 H53 120.3
Si2 C54 H54A 109.5
Si2 C54 H54B 109.5
H54A C54 H54B 109.5
Si2 C54 H54C 109.5
H54A C54 H54C 109.5
H54B C54 H54C 109.5
Si2 C55 H55A 109.5
Si2 C55 H55B 109.5
H55A C55 H55B 109.5
Si2 C55 H55C 109.5
H55A C55 H55C 109.5
H55B C55 H55C 109.5
Si2 C56 H56A 109.5
Si2 C56 H56B 109.5
H56A C56 H56B 109.5
Si2 C56 H56C 109.5
H56A C56 H56C 109.5
H56B C56 H56C 109.5
P6 C57 P5 134.7(5)
P6 C57 Sn3 130.3(5)
P5 C57 Sn3 93.8(4)
C59 C58 C63 119.5(9)
C59 C58 P5 117.3(7)
C63 C58 P5 123.0(7)
C60 C59 C58 120.4(10)
C60 C59 H59 119.8
C58 C59 H59 119.8
C61 C60 C59 121.0(10)
C61 C60 H60 119.5
C59 C60 H60 119.5
C60 C61 C62 120.3(10)
C60 C61 H61 119.8
C62 C61 H61 119.8
C61 C62 C63 119.9(11)
C61 C62 H62 120.0
C63 C62 H62 120.0
C58 C63 C62 118.9(9)
C58 C63 H63 120.5
C62 C63 H63 120.5
C65 C64 C69 118.8(8)
C65 C64 P5 118.5(7)
C69 C64 P5 122.6(7)
C64 C65 C66 120.3(9)
C64 C65 H65 119.9
C66 C65 H65 119.9
C67 C66 C65 121.1(9)
C67 C66 H66 119.5
C65 C66 H66 119.5
C66 C67 C68 118.7(9)
C66 C67 H67 120.7
C68 C67 H67 120.7
C69 C68 C67 120.7(9)
C69 C68 H68 119.7
C67 C68 H68 119.7
C68 C69 C64 120.4(9)
C68 C69 H69 119.8
C64 C69 H69 119.8
C71 C70 C75 118.2(8)
C71 C70 P6 123.1(7)
C75 C70 P6 118.7(7)
C70 C71 C72 121.7(9)
C70 C71 H71 119.1
C72 C71 H71 119.1
C73 C72 C71 119.3(9)
C73 C72 H72 120.4
C71 C72 H72 120.4
C72 C73 C74 119.2(10)
C72 C73 H73 120.4
C74 C73 H73 120.4
C75 C74 C73 120.9(10)
C75 C74 H74 119.5
C73 C74 H74 119.5
C74 C75 C70 120.7(9)
C74 C75 H75 119.6
C70 C75 H75 119.6
C77 C76 C81 119.7(9)
C77 C76 P6 120.1(6)
C81 C76 P6 120.1(7)
C76 C77 C78 119.2(9)
C76 C77 H77 120.4
C78 C77 H77 120.4
C79 C78 C77 121.0(10)
C79 C78 H78 119.5
C77 C78 H78 119.5
C78 C79 C80 119.5(9)
C78 C79 H79 120.2
C80 C79 H79 120.2
C81 C80 C79 120.2(9)
C81 C80 H80 119.9
C79 C80 H80 119.9
C80 C81 C76 120.3(9)
C80 C81 H81 119.9
C76 C81 H81 119.9
Si3 C82 H82A 109.5
Si3 C82 H82B 109.5
H82A C82 H82B 109.5
Si3 C82 H82C 109.5
H82A C82 H82C 109.5
H82B C82 H82C 109.5
Si3 C83 H83A 109.5
Si3 C83 H83B 109.5
H83A C83 H83B 109.5
Si3 C83 H83C 109.5
H83A C83 H83C 109.5
H83B C83 H83C 109.5
Si3 C84 H84A 109.5
Si3 C84 H84B 109.5
H84A C84 H84B 109.5
Si3 C84 H84C 109.5
H84A C84 H84C 109.5
H84B C84 H84C 109.5
D85 C85 C86 119.9(7)
D85 C85 C90 120.1(8)
C86 C85 C90 120.0(12)
D86 C86 C85 120.1(7)
D86 C86 C87 119.9(5)
C85 C86 C87 120.0(10)
D87 C87 C86 120.1(9)
D87 C87 C88 120.2(10)
C86 C87 C88 119.7(7)
D88 C88 C89 120.4(8)
D88 C88 C87 119.8(5)
C89 C88 C87 119.8(10)
D89 C89 C88 119.6(8)
D89 C89 C90 119.9(8)
C88 C89 C90 120.5(12)
D90 C90 C85 119.9(8)
D90 C90 C89 120.1(8)
C85 C90 C89 120.0(13)
D91 C91 C96 121(3)
D91 C91 C92 117(2)
C96 C91 C92 122(4)
D92 C92 C93 119(3)
D92 C92 C91 123(2)
C93 C92 C91 118(4)
D93 C93 C92 121(3)
D93 C93 C94 117(3)
C92 C93 C94 121(4)
D94 C94 C95 119(3)
D94 C94 C93 123(2)
C95 C94 C93 117(4)
D95 C95 C96 117(2)
D95 C95 C94 121(3)
C96 C95 C94 122(4)
D96 C96 C95 123(2)
D96 C96 C91 119(3)
C95 C96 C91 117(4)
D91A C91A C96A 120.6(14)
D91A C91A C92A 118.0(14)
C96A C91A C92A 121(2)
D92A C92A C93A 119.5(14)
D92A C92A C91A 122.0(14)
C93A C92A C91A 119(2)
D93A C93A C94A 118.5(14)
D93A C93A C92A 120.5(14)
C94A C93A C92A 121(2)
D94A C94A C95A 118.9(13)
D94A C94A C93A 121.4(14)
C95A C94A C93A 120(2)
D95A C95A C94A 121.1(14)
D95A C95A C96A 118.4(14)
C94A C95A C96A 120(2)
D96A C96A C91A 119.0(14)
D96A C96A C95A 121.3(14)
C91A C96A C95A 118(2)
D97 C97 C102 120.5(8)
D97 C97 C98 120.4(8)
C102 C97 C98 119.1(12)
D98 C98 C99 119.9(8)
D98 C98 C97 119.6(8)
C99 C98 C97 120.5(12)
D99 C99 C100 120.2(7)
D99 C99 C98 120.1(8)
C100 C99 C98 119.7(11)
D100 C100 C99 119.8(7)
D100 C100 C101 119.8(8)
C99 C100 C101 120.4(11)
D101 C101 C100 120.2(8)
D101 C101 C102 119.9(8)
C100 C101 C102 119.9(11)
D102 C102 C101 120.1(8)
D102 C102 C97 119.5(8)
C101 C102 C97 120.4(12)
D103 C103 C104 119.3(8)
D103 C103 C108 119.2(9)
C104 C103 C108 121.4(13)
D104 C104 C103 118.9(8)
D104 C104 C105 118.9(10)
C103 C104 C105 122.1(14)
D105 C105 C104 121.5(10)
D105 C105 C106 121.4(10)
C104 C105 C106 117.1(16)
D106 C106 C107 119.5(8)
D106 C106 C105 119.6(10)
C107 C106 C105 120.9(14)
D107 C107 C106 120.0(8)
D107 C107 C108 120.0(10)
C106 C107 C108 120.0(14)
D108 C108 C103 120.9(9)
D108 C108 C107 120.8(10)
C103 C108 C107 118.4(15)
P1 N1 Si1 134.4(4)
P1 N1 Sn1 93.0(3)
Si1 N1 Sn1 130.8(4)
P3 N2 Si2 133.2(4)
P3 N2 Sn2 93.2(3)
Si2 N2 Sn2 130.0(4)
P5 N3 Si3 134.7(5)
P5 N3 Sn3 92.3(3)
Si3 N3 Sn3 129.1(4)
N1 P1 C1 100.0(4)
N1 P1 C8 112.0(4)
C1 P1 C8 112.4(4)
N1 P1 C2 111.3(4)
C1 P1 C2 114.4(4)
C8 P1 C2 106.8(4)
N1 P1 Sn1 52.1(2)
C1 P1 Sn1 48.2(3)
C8 P1 Sn1 130.4(3)
C2 P1 Sn1 122.8(3)
C1 P2 C20 110.4(4)
C1 P2 C14 106.9(4)
C20 P2 C14 103.3(4)
C1 P2 S1 115.5(3)
C20 P2 S1 110.3(3)
C14 P2 S1 109.6(3)
N2 P3 C29 100.4(4)
N2 P3 C30 111.7(4)
C29 P3 C30 114.1(4)
N2 P3 C36 111.3(4)
C29 P3 C36 114.1(4)
C30 P3 C36 105.4(4)
N2 P3 Sn2 51.8(2)
C29 P3 Sn2 48.6(3)
C30 P3 Sn2 129.0(3)
C36 P3 Sn2 125.6(3)
C29 P4 C42 113.3(4)
C29 P4 C48 108.4(4)
C42 P4 C48 104.6(4)
C29 P4 S2 115.3(3)
C42 P4 S2 109.2(3)
C48 P4 S2 105.2(3)
N3 P5 C57 101.6(4)
N3 P5 C64 109.9(4)
C57 P5 C64 115.0(4)
N3 P5 C58 111.0(4)
C57 P5 C58 112.6(4)
C64 P5 C58 106.8(4)
N3 P5 Sn3 53.0(3)
C57 P5 Sn3 48.6(3)
C64 P5 Sn3 129.3(3)
C58 P5 Sn3 123.9(3)
C57 P6 C70 107.8(4)
C57 P6 C76 111.8(4)
C70 P6 C76 104.3(4)
C57 P6 S3 115.9(3)
C70 P6 S3 107.8(3)
C76 P6 S3 108.5(3)
P2 S1 Sn4 102.24(11)
P4 S2 Sn4 111.61(11)
P6 S3 Sn4 118.27(13)
Sn1 S4 Sn2 96.49(7)
Sn1 S5 Sn3 96.34(7)
Sn2 S6 Sn3 95.66(7)
Sn4 S7 Sn3 129.95(8)
Sn4 S7 Sn1 127.97(8)
Sn3 S7 Sn1 84.71(6)
Sn4 S7 Sn2 129.63(8)
Sn3 S7 Sn2 83.95(6)
Sn1 S7 Sn2 84.33(6)
N1 Si1 C28 112.8(4)
N1 Si1 C26 108.7(4)
C28 Si1 C26 107.9(5)
N1 Si1 C27 109.6(4)
C28 Si1 C27 107.3(5)
C26 Si1 C27 110.4(5)
N2 Si2 C56 110.2(4)
N2 Si2 C55 107.2(4)
C56 Si2 C55 108.9(5)
N2 Si2 C54 110.4(4)
C56 Si2 C54 109.2(5)
C55 Si2 C54 110.9(5)
N3 Si3 C83 108.0(4)
N3 Si3 C84 110.8(4)
C83 Si3 C84 109.7(5)
N3 Si3 C82 111.9(4)
C83 Si3 C82 109.2(5)
C84 Si3 C82 107.3(5)

loop_
_geom_bond_atom_site_label_1
_geom_bond_atom_site_label_2
_geom_bond_distance
Sn1 C1 2.104(8)
Sn1 N1 2.223(6)
Sn1 S4 2.407(2)
Sn1 S5 2.410(2)
Sn1 S7 2.6771(19)
Sn1 P1 2.814(2)
Sn2 C29 2.119(7)
Sn2 N2 2.217(7)
Sn2 S6 2.404(2)
Sn2 S4 2.412(2)
Sn2 S7 2.678(2)
Sn2 P3 2.818(2)
Sn3 C57 2.119(8)
Sn3 N3 2.250(7)
Sn3 S6 2.412(2)
Sn3 S5 2.415(2)
Sn3 S7 2.659(2)
Sn3 P5 2.817(2)
Sn4 S7 2.6119(19)
Sn4 S2 2.686(3)
Sn4 S3 2.813(3)
Sn4 S1 2.920(2)
C1 P2 1.698(8)
C1 P1 1.717(8)
C2 C7 1.366(12)
C2 C3 1.399(11)
C2 P1 1.838(9)
C3 C4 1.394(13)
C3 H3 0.9500
C4 C5 1.369(15)
C4 H4 0.9500
C5 C6 1.371(15)
C5 H5 0.9500
C6 C7 1.396(13)
C6 H6 0.9500
C7 H7 0.9500
C8 C13 1.391(12)
C8 C9 1.408(12)
C8 P1 1.812(8)
C9 C10 1.364(12)
C9 H9 0.9500
C10 C11 1.409(13)
C10 H10 0.9500
C11 C12 1.360(14)
C11 H11 0.9500
C12 C13 1.407(13)
C12 H12 0.9500
C13 H13 0.9500
C14 C15 1.387(13)
C14 C19 1.404(12)
C14 P2 1.818(9)
C15 C16 1.381(13)
C15 H15 0.9500
C16 C17 1.398(15)
C16 H16 0.9500
C17 C18 1.373(14)
C17 H17 0.9500
C18 C19 1.374(13)
C18 H18 0.9500
C19 H19 0.9500
C20 C25 1.402(11)
C20 C21 1.404(11)
C20 P2 1.811(8)
C21 C22 1.376(13)
C21 H21 0.9500
C22 C23 1.386(13)
C22 H22 0.9500
C23 C24 1.385(13)
C23 H23 0.9500
C24 C25 1.380(13)
C24 H24 0.9500
C25 H25 0.9500
C26 Si1 1.866(10)
C26 H26A 0.9800
C26 H26B 0.9800
C26 H26C 0.9800
C27 Si1 1.875(9)
C27 H27A 0.9800
C27 H27B 0.9800
C27 H27C 0.9800
C28 Si1 1.853(9)
C28 H28A 0.9800
C28 H28B 0.9800
C28 H28C 0.9800
C29 P4 1.701(8)
C29 P3 1.722(8)
C30 C31 1.391(12)
C30 C35 1.402(11)
C30 P3 1.810(9)
C31 C32 1.366(14)
C31 H31 0.9500
C32 C33 1.412(13)
C32 H32 0.9500
C33 C34 1.394(13)
C33 H33 0.9500
C34 C35 1.394(13)
C34 H34 0.9500
C35 H35 0.9500
C36 C37 1.387(12)
C36 C41 1.390(13)
C36 P3 1.834(8)
C37 C38 1.378(13)
C37 H37 0.9500
C38 C39 1.376(15)
C38 H38 0.9500
C39 C40 1.388(15)
C39 H39 0.9500
C40 C41 1.385(13)
C40 H40 0.9500
C41 H41 0.9500
C42 C47 1.396(11)
C42 C43 1.396(11)
C42 P4 1.814(9)
C43 C44 1.407(12)
C43 H43 0.9500
C44 C45 1.374(13)
C44 H44 0.9500
C45 C46 1.375(14)
C45 H45 0.9500
C46 C47 1.384(13)
C46 H46 0.9500
C47 H47 0.9500
C48 C53 1.392(12)
C48 C49 1.401(12)
C48 P4 1.830(8)
C49 C50 1.408(12)
C49 H49 0.9500
C50 C51 1.383(13)
C50 H50 0.9500
C51 C52 1.373(15)
C51 H51 0.9500
C52 C53 1.391(13)
C52 H52 0.9500
C53 H53 0.9500
C54 Si2 1.868(10)
C54 H54A 0.9800
C54 H54B 0.9800
C54 H54C 0.9800
C55 Si2 1.867(10)
C55 H55A 0.9800
C55 H55B 0.9800
C55 H55C 0.9800
C56 Si2 1.855(10)
C56 H56A 0.9800
C56 H56B 0.9800
C56 H56C 0.9800
C57 P6 1.697(8)
C57 P5 1.722(8)
C58 C59 1.389(12)
C58 C63 1.391(14)
C58 P5 1.819(9)
C59 C60 1.362(14)
C59 H59 0.9500
C60 C61 1.351(16)
C60 H60 0.9500
C61 C62 1.382(16)
C61 H61 0.9500
C62 C63 1.398(13)
C62 H62 0.9500
C63 H63 0.9500
C64 C65 1.392(12)
C64 C69 1.392(12)
C64 P5 1.813(8)
C65 C66 1.392(13)
C65 H65 0.9500
C66 C67 1.376(14)
C66 H66 0.9500
C67 C68 1.397(15)
C67 H67 0.9500
C68 C69 1.387(12)
C68 H68 0.9500
C69 H69 0.9500
C70 C71 1.391(12)
C70 C75 1.411(13)
C70 P6 1.805(9)
C71 C72 1.403(12)
C71 H71 0.9500
C72 C73 1.398(14)
C72 H72 0.9500
C73 C74 1.405(15)
C73 H73 0.9500
C74 C75 1.375(14)
C74 H74 0.9500
C75 H75 0.9500
C76 C77 1.391(13)
C76 C81 1.402(12)
C76 P6 1.818(10)
C77 C78 1.392(13)
C77 H77 0.9500
C78 C79 1.380(14)
C78 H78 0.9500
C79 C80 1.391(15)
C79 H79 0.9500
C80 C81 1.377(14)
C80 H80 0.9500
C81 H81 0.9500
C82 Si3 1.882(10)
C82 H82A 0.9800
C82 H82B 0.9800
C82 H82C 0.9800
C83 Si3 1.858(10)
C83 H83A 0.9800
C83 H83B 0.9800
C83 H83C 0.9800
C84 Si3 1.877(9)
C84 H84A 0.9800
C84 H84B 0.9800
C84 H84C 0.9800
C85 D85 0.9500
C85 C86 1.378(18)
C85 C90 1.383(17)
C86 D86 0.9500
C86 C87 1.390(13)
C87 D87 0.950(13)
C87 C88 1.403(13)
C88 D88 0.9500
C88 C89 1.362(17)
C89 D89 0.9500
C89 C90 1.391(18)
C90 D90 0.9500
C91 D91 0.9500
C91 C96 1.384(15)
C91 C92 1.386(15)
C92 D92 0.9500
C92 C93 1.379(15)
C93 D93 0.9500
C93 C94 1.390(15)
C94 D94 0.9500
C94 C95 1.386(15)
C95 D95 0.9500
C95 C96 1.384(15)
C96 D96 0.9500
C91A D91A 0.9500
C91A C96A 1.385(14)
C91A C92A 1.387(14)
C92A D92A 0.9500
C92A C93A 1.381(14)
C93A D93A 0.9500
C93A C94A 1.380(14)
C94A D94A 0.9500
C94A C95A 1.380(14)
C95A D95A 0.9500
C95A C96A 1.387(14)
C96A D96A 0.9500
C97 D97 0.9500
C97 C102 1.384(9)
C97 C98 1.391(9)
C98 D98 0.9500
C98 C99 1.379(9)
C99 D99 0.9500
C99 C100 1.379(9)
C100 D100 0.9501
C100 C101 1.379(9)
C101 D101 0.9500
C101 C102 1.381(9)
C102 D102 0.9500
C103 D103 0.9500
C103 C104 1.34(2)
C103 C108 1.38(2)
C104 D104 0.9500
C104 C105 1.38(2)
C105 D105 0.9500
C105 C106 1.40(2)
C106 D106 0.9500
C106 C107 1.37(2)
C107 D107 0.9500
C107 C108 1.396(19)
C108 D108 0.9500
N1 P1 1.612(7)
N1 Si1 1.737(7)
N2 P3 1.620(7)
N2 Si2 1.743(7)
N3 P5 1.606(7)
N3 Si3 1.736(7)
P2 S1 2.015(3)
P4 S2 2.031(3)
P6 S3 2.011(3)
